data_1544729
loop_
_publ_author_name
'Iijima, K.'
'Marumo, F.'
'Kimura, M.'
'Kawamura, T.'

_publ_section_title
;
 Synthesis and crystal structdures of compounds in the system
 Ba2TiGe2O8-Ba2TiSi2O8 :Sample at 890 C
;
_journal_name_full 'Mineralogical Journal'
_journal_page_first 107
_journal_page_last 118
_journal_volume 11
_journal_year 1982
_chemical_formula_sum 'Ba2 Ge0.5 O8 Si1.5 Ti'
_chemical_name_common Ba2Ti(Ge0.25Si0.75)2O8
_chemical_name_mineral 'Ba2Ti(Ge0.25Si0.75)2O8 at 890 C'
_space_group_IT_number 100
_space_group_name_H-M_alt 'P 4 b m'
_symmetry_space_group_name_Hall 'P 4 -2ab'
_symmetry_space_group_name_H-M 'P 4 b m'
_cell_angle_alpha 90
_cell_angle_beta 90
_cell_angle_gamma 90
_cell_formula_units_Z 2
_cell_length_a 8.770(1)
_cell_length_b 8.770(1)
_cell_length_c 5.433(1)
_cell_volume 417.87(10)
_cod_data_source_file Ba2TiGe2O8-at-890C.cif
_cod_data_source_block Ba2TiGe2O8@890C
_cod_original_formula_sum 'Ba2 Ti Ge0.5 Si1.5 O8'
_cod_database_code 1544729

loop_
_space_group_symop_operation_xyz
'x, y, z'
'-x, -y, z'
'-y, x, z'
'y, -x, z'
'x+1/2, -y+1/2, z'
'-x+1/2, y+1/2, z'
'-y+1/2, -x+1/2, z'
'y+1/2, x+1/2, z'

loop_
_atom_site_label
_atom_site_occupancy
_atom_site_fract_x
_atom_site_fract_y
_atom_site_fract_z
_atom_site_adp_type
_atom_site_B_iso_or_equiv
_atom_site_type_symbol
Ba 1.0 0.3275(4) 0.8275(4) 0.000000 Biso 3.184592 Ba
Ge 1.0 0.1306(5) 0.6306(5) 0.500(3) Biso 3.131954 Ge
Ti 1.0 0.000000 0.000000 0.517(8) Biso 3.895204 Ti
O1 1.0 0.207(5) 0.083(3) 0.642(7) Biso 5.000599 O
O2 1.0 0.105(4) 0.605(4) 0.184(8) Biso 4.211031 O
O3 1.0 0.000000 0.500000 0.635(15) Biso 12.106714 O
O4 1.0 0.000000 0.000000 0.26(2) Biso 13.159472 O

loop_
_atom_site_aniso_label
_atom_site_aniso_U_11
_atom_site_aniso_U_22
_atom_site_aniso_U_33
_atom_site_aniso_U_12
_atom_site_aniso_U_13
_atom_site_aniso_U_23
Ba 0.07400 0.00000 0.04700 -0.03000 0.02200 0.02200
Ge 0.03900 0.03900 0.04100 0.00200 -0.00300 -0.00300
Ti 0.04400 0.04400 0.06000 0.00000 0.00000 0.00000
O1 0.11000 0.04000 0.04000 -0.04000 0.02000 0.01000
O2 0.06000 0.06000 0.04000 0.02000 0.02000 0.02000
O3 0.22000 0.22000 0.02000 -0.20000 0.00000 0.00000
O4 0.24000 0.24000 0.02000 0.00000 0.00000 0.00000
